data_2219846
loop_
_publ_author_name
'Penthala, Narsimha Reddy'
'Reddy, Thirupathi Reddy Yerram'
'Parkin, Sean'
'Crooks, Peter A.'

_publ_section_title (<i>Z</i>)-4-[3-(2,5-Dioxoimidazolidin-4-ylidenemethyl)-1<i>H</i>-indol-1-ylmethyl]benzonitrile
_journal_coeditor_code FJ2156
_journal_issue 11
_journal_name_full 'Acta Crystallographica Section E'
_journal_page_first o2122
_journal_paper_doi 10.1107/S1600536808032601
_journal_volume 64
_journal_year 2008
_chemical_formula_iupac 'C20 H14 N4 O2'
_chemical_formula_moiety 'C20 H14 N4 O2'
_chemical_formula_sum 'C20 H14 N4 O2'
_chemical_formula_weight 342.35
_chemical_name_systematic
;
(<i>Z</i>)-4-[3-(2,5-Dioxoimidazolidin-4-ylidenemethyl)-1<i>H</i>-indol-
1-ylmethyl]benzonitrile
;
_space_group_IT_number 15
_symmetry_cell_setting monoclinic
_symmetry_space_group_name_Hall '-C 2yc'
_symmetry_space_group_name_H-M 'C 1 2/c 1'
_atom_sites_solution_hydrogens geom
_atom_sites_solution_primary direct
_atom_sites_solution_secondary difmap
_audit_creation_method SHELXL-97
_cell_angle_alpha 90.00
_cell_angle_beta 110.939(3)
_cell_angle_gamma 90.00
_cell_formula_units_Z 8
_cell_length_a 18.8495(16)
_cell_length_b 7.6812(7)
_cell_length_c 24.322(2)
_cell_measurement_reflns_used 9981
_cell_measurement_temperature 90.0(2)
_cell_measurement_theta_max 68.79
_cell_measurement_theta_min 3.89
_cell_volume 3288.9(5)
_computing_cell_refinement 'APEX2 (Bruker, 2006)'
_computing_data_collection 'APEX2 (Bruker, 2006)'
_computing_data_reduction 'APEX2 (Bruker, 2006)'
_computing_molecular_graphics 'XP in SHELXTL (Sheldrick, 2008)'
_computing_publication_material
;
SHELX97 (Sheldrick, 2008) and local procedures
;
_computing_structure_refinement 'SHELXL97 (Sheldrick, 2008)'
_computing_structure_solution 'SHELXS97 (Sheldrick, 2008)'
_diffrn_ambient_temperature 90.0(2)
_diffrn_detector_area_resol_mean 18
_diffrn_measured_fraction_theta_full 0.993
_diffrn_measured_fraction_theta_max 0.993
_diffrn_measurement_device_type 'Bruker X8 Proteum'
_diffrn_measurement_method '\f and \w'
_diffrn_radiation_monochromator 'graded multilayer optics'
_diffrn_radiation_source 'fine-focus rotating anode'
_diffrn_radiation_type CuK\a
_diffrn_radiation_wavelength 1.54178
_diffrn_reflns_av_R_equivalents 0.0387
_diffrn_reflns_av_sigmaI/netI 0.0237
_diffrn_reflns_limit_h_max 22
_diffrn_reflns_limit_h_min -22
_diffrn_reflns_limit_k_max 9
_diffrn_reflns_limit_k_min -9
_diffrn_reflns_limit_l_max 29
_diffrn_reflns_limit_l_min -28
_diffrn_reflns_number 23493
_diffrn_reflns_theta_full 68.79
_diffrn_reflns_theta_max 68.79
_diffrn_reflns_theta_min 3.89
_diffrn_standards_number 0
_exptl_absorpt_coefficient_mu 0.756
_exptl_absorpt_correction_T_max 0.957
_exptl_absorpt_correction_T_min 0.806
_exptl_absorpt_correction_type multi-scan
_exptl_absorpt_process_details '(SADABS in APEX2; Bruker, 2006)'
_exptl_crystal_colour yellow
_exptl_crystal_density_diffrn 1.383
_exptl_crystal_density_method 'not measured'
_exptl_crystal_description block
_exptl_crystal_F_000 1424
_exptl_crystal_size_max 0.15
_exptl_crystal_size_mid 0.08
_exptl_crystal_size_min 0.06
_refine_diff_density_max 0.243
_refine_diff_density_min -0.304
_refine_ls_extinction_coef 0.00030(6)
_refine_ls_extinction_expression Fc^*^=kFc[1+0.001xFc^2^\l^3^/sin(2\q)]^-1/4^
_refine_ls_extinction_method 'SHELXL97 (Sheldrick, 2008)'
_refine_ls_goodness_of_fit_ref 1.039
_refine_ls_hydrogen_treatment constr
_refine_ls_matrix_type full
_refine_ls_number_parameters 236
_refine_ls_number_reflns 3025
_refine_ls_number_restraints 0
_refine_ls_restrained_S_all 1.039
_refine_ls_R_factor_all 0.0355
_refine_ls_R_factor_gt 0.0336
_refine_ls_shift/su_max 0.001
_refine_ls_shift/su_mean 0.000
_refine_ls_structure_factor_coef Fsqd
_refine_ls_weighting_details 'calc w=1/[\s^2^(Fo^2^)+(0.043P)^2^+2.7005P] where P=(Fo^2^+2Fc^2^)/3'
_refine_ls_weighting_scheme calc
_refine_ls_wR_factor_gt 0.0858
_refine_ls_wR_factor_ref 0.0882
_reflns_number_gt 2849
_reflns_number_total 3025
_reflns_threshold_expression I>2\s(I)
_cod_data_source_file fj2156.cif
_cod_data_source_block I
_cod_original_cell_volume 3289.0(5)
_cod_original_sg_symbol_H-M 'C 2/c'
_cod_database_code 2219846
_cod_database_fobs_code 2219846

loop_
_symmetry_equiv_pos_as_xyz
'x, y, z'
'-x, y, -z+1/2'
'x+1/2, y+1/2, z'
'-x+1/2, y+1/2, -z+1/2'
'-x, -y, -z'
'x, -y, z-1/2'
'-x+1/2, -y+1/2, -z'
'x+1/2, -y+1/2, z-1/2'

loop_
_atom_site_type_symbol
_atom_site_label
_atom_site_fract_x
_atom_site_fract_y
_atom_site_fract_z
_atom_site_U_iso_or_equiv
_atom_site_adp_type
_atom_site_calc_flag
_atom_site_refinement_flags
_atom_site_occupancy
N N1 0.41106(5) 0.49108(13) 0.60476(4) 0.0204(2) Uani d . 1
N N2 0.28685(7) 0.12998(16) 0.84996(5) 0.0344(3) Uani d . 1
N N3 0.66684(5) 0.16845(13) 0.50768(4) 0.0204(2) Uani d . 1
H H3 0.7010 0.1248 0.4946 0.024 Uiso calc R 1
N N4 0.56545(5) 0.18829(13) 0.53212(4) 0.0213(2) Uani d . 1
H H4 0.5232 0.1612 0.5377 0.026 Uiso calc R 1
O O1 0.71827(4) 0.44259(11) 0.53352(4) 0.0233(2) Uani d . 1
O O2 0.58759(5) -0.07063(12) 0.49259(4) 0.0300(2) Uani d . 1
C C1 0.46081(6) 0.41065(15) 0.58406(5) 0.0196(2) Uani d . 1
H H1 0.4549 0.2960 0.5684 0.024 Uiso calc R 1
C C2 0.52091(6) 0.51930(15) 0.58903(5) 0.0185(2) Uani d . 1
C C3 0.50688(6) 0.67773(15) 0.61526(5) 0.0201(2) Uani d . 1
C C4 0.54595(7) 0.83512(16) 0.63133(6) 0.0269(3) Uani d . 1
H H4A 0.5928 0.8535 0.6257 0.032 Uiso calc R 1
C C5 0.51500(8) 0.96293(17) 0.65546(7) 0.0343(3) Uani d . 1
H H5 0.5412 1.0703 0.6668 0.041 Uiso calc R 1
C C6 0.44596(8) 0.93872(17) 0.66367(6) 0.0337(3) Uani d . 1
H H6 0.4263 1.0298 0.6805 0.040 Uiso calc R 1
C C7 0.40588(7) 0.78571(17) 0.64794(6) 0.0271(3) Uani d . 1
H H7 0.3587 0.7693 0.6531 0.033 Uiso calc R 1
C C8 0.43762(6) 0.65602(15) 0.62406(5) 0.0210(3) Uani d . 1
C C9 0.33815(6) 0.41858(17) 0.60065(5) 0.0235(3) Uani d . 1
H H9A 0.3245 0.3259 0.5704 0.028 Uiso calc R 1
H H9B 0.2993 0.5112 0.5869 0.028 Uiso calc R 1
C C10 0.33468(6) 0.34369(15) 0.65670(5) 0.0199(3) Uani d . 1
C C11 0.27885(7) 0.22088(16) 0.65210(5) 0.0245(3) Uani d . 1
H H11 0.2487 0.1771 0.6145 0.029 Uiso calc R 1
C C12 0.26669(7) 0.16176(16) 0.70142(6) 0.0264(3) Uani d . 1
H H12 0.2280 0.0786 0.6979 0.032 Uiso calc R 1
C C13 0.31168(7) 0.22512(15) 0.75657(5) 0.0225(3) Uani d . 1
C C14 0.36964(7) 0.34280(15) 0.76188(5) 0.0222(3) Uani d . 1
H H14 0.4013 0.3830 0.7996 0.027 Uiso calc R 1
C C15 0.38107(6) 0.40105(15) 0.71200(5) 0.0216(3) Uani d . 1
H H15 0.4209 0.4809 0.7155 0.026 Uiso calc R 1
C C16 0.29783(7) 0.17006(16) 0.80831(5) 0.0266(3) Uani d . 1
C C17 0.58384(6) 0.49104(15) 0.57005(5) 0.0194(2) Uani d . 1
H H17 0.6177 0.5866 0.5755 0.023 Uiso calc R 1
C C18 0.60159(6) 0.34914(15) 0.54582(5) 0.0186(2) Uani d . 1
C C19 0.66927(6) 0.33333(15) 0.52922(5) 0.0190(2) Uani d . 1
C C20 0.60397(6) 0.07873(16) 0.50901(5) 0.0220(3) Uani d . 1

loop_
_atom_site_aniso_label
_atom_site_aniso_U_11
_atom_site_aniso_U_22
_atom_site_aniso_U_33
_atom_site_aniso_U_12
_atom_site_aniso_U_13
_atom_site_aniso_U_23
N1 0.0187(5) 0.0246(5) 0.0217(5) -0.0014(4) 0.0117(4) -0.0015(4)
N2 0.0372(6) 0.0407(7) 0.0285(6) -0.0136(5) 0.0156(5) -0.0019(5)
N3 0.0167(5) 0.0266(5) 0.0216(5) -0.0027(4) 0.0116(4) -0.0056(4)
N4 0.0171(5) 0.0257(5) 0.0260(5) -0.0045(4) 0.0137(4) -0.0056(4)
O1 0.0205(4) 0.0268(4) 0.0277(4) -0.0048(3) 0.0148(3) -0.0036(3)
O2 0.0242(4) 0.0301(5) 0.0419(5) -0.0081(4) 0.0195(4) -0.0151(4)
C1 0.0207(5) 0.0222(6) 0.0190(5) 0.0000(4) 0.0109(4) -0.0021(4)
C2 0.0182(5) 0.0215(6) 0.0168(5) 0.0010(4) 0.0076(4) 0.0007(4)
C3 0.0206(6) 0.0215(6) 0.0198(5) 0.0015(4) 0.0091(4) 0.0025(4)
C4 0.0268(6) 0.0223(6) 0.0354(7) -0.0011(5) 0.0156(5) 0.0008(5)
C5 0.0384(7) 0.0207(6) 0.0477(8) -0.0023(5) 0.0201(6) -0.0046(6)
C6 0.0387(8) 0.0240(7) 0.0440(8) 0.0065(5) 0.0215(6) -0.0037(6)
C7 0.0270(6) 0.0275(6) 0.0318(7) 0.0052(5) 0.0166(5) 0.0017(5)
C8 0.0217(6) 0.0218(6) 0.0213(6) 0.0019(4) 0.0100(5) 0.0022(4)
C9 0.0181(5) 0.0327(7) 0.0223(6) -0.0031(5) 0.0104(5) -0.0015(5)
C10 0.0180(5) 0.0214(6) 0.0237(6) 0.0021(4) 0.0115(5) -0.0017(4)
C11 0.0230(6) 0.0280(6) 0.0239(6) -0.0048(5) 0.0102(5) -0.0050(5)
C12 0.0255(6) 0.0272(6) 0.0296(6) -0.0080(5) 0.0137(5) -0.0026(5)
C13 0.0242(6) 0.0225(6) 0.0242(6) 0.0004(5) 0.0128(5) 0.0012(5)
C14 0.0228(6) 0.0219(6) 0.0222(6) -0.0005(4) 0.0083(5) -0.0016(4)
C15 0.0192(5) 0.0216(6) 0.0255(6) -0.0021(4) 0.0100(5) -0.0005(5)
C16 0.0270(6) 0.0277(6) 0.0267(6) -0.0060(5) 0.0118(5) -0.0018(5)
C17 0.0174(5) 0.0234(6) 0.0190(5) -0.0025(4) 0.0083(4) 0.0006(4)
C18 0.0163(5) 0.0238(6) 0.0171(5) -0.0012(4) 0.0078(4) 0.0002(4)
C19 0.0180(5) 0.0252(6) 0.0156(5) -0.0013(4) 0.0081(4) -0.0006(4)
C20 0.0186(5) 0.0275(6) 0.0225(6) -0.0038(5) 0.0105(4) -0.0061(5)

loop_
_atom_type_symbol
_atom_type_description
_atom_type_scat_dispersion_real
_atom_type_scat_dispersion_imag
_atom_type_scat_source
C C 0.0181 0.0091 'International Tables Vol C Tables 4.2.6.8 and 6.1.1.4'
H H 0.0000 0.0000 'International Tables Vol C Tables 4.2.6.8 and 6.1.1.4'
N N 0.0311 0.0180 'International Tables Vol C Tables 4.2.6.8 and 6.1.1.4'
O O 0.0492 0.0322 'International Tables Vol C Tables 4.2.6.8 and 6.1.1.4'

loop_
_geom_angle_atom_site_label_1
_geom_angle_atom_site_label_2
_geom_angle_atom_site_label_3
_geom_angle
C1 N1 C8 109.16(9)
C1 N1 C9 124.09(10)
C8 N1 C9 126.44(10)
C19 N3 C20 111.43(9)
C19 N3 H3 124.3
C20 N3 H3 124.3
C20 N4 C18 111.14(9)
C20 N4 H4 124.4
C18 N4 H4 124.4
N1 C1 C2 110.27(10)
N1 C1 H1 124.9
C2 C1 H1 124.9
C1 C2 C17 128.96(11)
C1 C2 C3 105.97(10)
C17 C2 C3 125.00(10)
C4 C3 C8 119.03(11)
C4 C3 C2 133.85(11)
C8 C3 C2 107.12(10)
C5 C4 C3 118.39(12)
C5 C4 H4A 120.8
C3 C4 H4A 120.8
C4 C5 C6 121.63(13)
C4 C5 H5 119.2
C6 C5 H5 119.2
C7 C6 C5 121.37(12)
C7 C6 H6 119.3
C5 C6 H6 119.3
C6 C7 C8 116.92(11)
C6 C7 H7 121.5
C8 C7 H7 121.5
N1 C8 C7 129.86(11)
N1 C8 C3 107.48(10)
C7 C8 C3 122.66(11)
N1 C9 C10 115.55(9)
N1 C9 H9A 108.4
C10 C9 H9A 108.4
N1 C9 H9B 108.4
C10 C9 H9B 108.4
H9A C9 H9B 107.5
C11 C10 C15 119.39(11)
C11 C10 C9 117.71(10)
C15 C10 C9 122.75(10)
C12 C11 C10 120.79(11)
C12 C11 H11 119.6
C10 C11 H11 119.6
C11 C12 C13 119.35(11)
C11 C12 H12 120.3
C13 C12 H12 120.3
C14 C13 C12 120.33(11)
C14 C13 C16 119.57(11)
C12 C13 C16 120.10(11)
C15 C14 C13 119.62(11)
C15 C14 H14 120.2
C13 C14 H14 120.2
C14 C15 C10 120.43(11)
C14 C15 H15 119.8
C10 C15 H15 119.8
N2 C16 C13 178.46(14)
C18 C17 C2 129.12(11)
C18 C17 H17 115.4
C2 C17 H17 115.4
C17 C18 N4 130.58(10)
C17 C18 C19 124.41(10)
N4 C18 C19 104.99(9)
O1 C19 N3 126.12(10)
O1 C19 C18 128.34(10)
N3 C19 C18 105.54(9)
O2 C20 N4 127.55(11)
O2 C20 N3 125.55(11)
N4 C20 N3 106.90(10)

loop_
_geom_bond_atom_site_label_1
_geom_bond_atom_site_label_2
_geom_bond_distance
N1 C1 1.3608(15)
N1 C8 1.3815(15)
N1 C9 1.4527(14)
N2 C16 1.1459(17)
N3 C19 1.3650(15)
N3 C20 1.3812(15)
N3 H3 0.8800
N4 C20 1.3576(15)
N4 C18 1.3926(15)
N4 H4 0.8800
O1 C19 1.2246(14)
O2 C20 1.2178(15)
C1 C2 1.3772(16)
C1 H1 0.9500
C2 C17 1.4348(16)
C2 C3 1.4416(16)
C3 C4 1.3967(17)
C3 C8 1.4064(16)
C4 C5 1.3759(19)
C4 H4A 0.9500
C5 C6 1.398(2)
C5 H5 0.9500
C6 C7 1.3754(19)
C6 H6 0.9500
C7 C8 1.3913(17)
C7 H7 0.9500
C9 C10 1.5025(16)
C9 H9A 0.9900
C9 H9B 0.9900
C10 C11 1.3877(17)
C10 C15 1.3883(16)
C11 C12 1.3761(17)
C11 H11 0.9500
C12 C13 1.3938(17)
C12 H12 0.9500
C13 C14 1.3879(17)
C13 C16 1.4372(17)
C14 C15 1.3805(17)
C14 H14 0.9500
C15 H15 0.9500
C17 C18 1.3372(17)
C17 H17 0.9500
C18 C19 1.4742(15)

loop_
_geom_hbond_atom_site_label_D
_geom_hbond_atom_site_label_H
_geom_hbond_atom_site_label_A
_geom_hbond_site_symmetry_A
_geom_hbond_distance_DH
_geom_hbond_distance_HA
_geom_hbond_distance_DA
_geom_hbond_angle_DHA
N3 H3 O1 7_656 0.88 1.95 2.8237(12) 172.9
N4 H4 O2 5_656 0.88 2.07 2.8740(13) 151.4

loop_
_geom_torsion_atom_site_label_1
_geom_torsion_atom_site_label_2
_geom_torsion_atom_site_label_3
_geom_torsion_atom_site_label_4
_geom_torsion
C8 N1 C1 C2 -0.07(13)
C9 N1 C1 C2 173.86(10)
N1 C1 C2 C17 -176.56(11)
N1 C1 C2 C3 0.49(13)
C1 C2 C3 C4 -179.90(13)
C17 C2 C3 C4 -2.7(2)
C1 C2 C3 C8 -0.72(12)
C17 C2 C3 C8 176.48(10)
C8 C3 C4 C5 0.24(18)
C2 C3 C4 C5 179.34(12)
C3 C4 C5 C6 -0.4(2)
C4 C5 C6 C7 0.0(2)
C5 C6 C7 C8 0.6(2)
C1 N1 C8 C7 179.20(12)
C9 N1 C8 C7 5.45(19)
C1 N1 C8 C3 -0.40(12)
C9 N1 C8 C3 -174.15(10)
C6 C7 C8 N1 179.66(12)
C6 C7 C8 C3 -0.79(18)
C4 C3 C8 N1 -179.99(10)
C2 C3 C8 N1 0.69(12)
C4 C3 C8 C7 0.38(17)
C2 C3 C8 C7 -178.95(11)
C1 N1 C9 C10 103.89(13)
C8 N1 C9 C10 -83.24(14)
N1 C9 C10 C11 -157.33(11)
N1 C9 C10 C15 27.28(16)
C15 C10 C11 C12 3.09(18)
C9 C10 C11 C12 -172.46(11)
C10 C11 C12 C13 -0.67(19)
C11 C12 C13 C14 -1.89(19)
C11 C12 C13 C16 177.54(11)
C12 C13 C14 C15 1.98(18)
C16 C13 C14 C15 -177.45(11)
C13 C14 C15 C10 0.48(17)
C11 C10 C15 C14 -2.99(17)
C9 C10 C15 C14 172.32(11)
C1 C2 C17 C18 -4.0(2)
C3 C2 C17 C18 179.49(11)
C2 C17 C18 N4 -0.3(2)
C2 C17 C18 C19 -178.46(11)
C20 N4 C18 C17 -178.60(12)
C20 N4 C18 C19 -0.22(12)
C20 N3 C19 O1 179.92(11)
C20 N3 C19 C18 0.11(12)
C17 C18 C19 O1 -1.22(19)
N4 C18 C19 O1 -179.74(11)
C17 C18 C19 N3 178.58(10)
N4 C18 C19 N3 0.06(11)
C18 N4 C20 O2 179.95(12)
C18 N4 C20 N3 0.28(13)
C19 N3 C20 O2 -179.91(11)
C19 N3 C20 N4 -0.24(13)

loop_
_cod_related_entry_id
_cod_related_entry_database
_cod_related_entry_code
1 ChemSpider 24646698
